data_4309433
loop_
_publ_author_name
'Jahar lal Pratihar'
'Nilkamal Maiti'
'Surajit Chattopadhyay'

_publ_section_title
;
Reactions of 2-(Arylazo) Aniline with RhCl3: Synthesis and Structure of
New Cyclometalated Complexes of Rh(III) and Recognition of RhCl3 Assisted
Azo (NN) Cleavage
;
_journal_name_full 'Inorganic Chemistry'
_journal_page_first 6111
_journal_page_last 6114
_journal_paper_doi 10.1021/ic050551w
_journal_volume 44
_journal_year 2005
_chemical_formula_sum 'C36 H34 Cl4 N8 O Rh2'
_chemical_formula_weight 942.33
_chemical_name_systematic
;
 ?
;
_space_group_IT_number 2
_symmetry_cell_setting triclinic
_symmetry_space_group_name_Hall '-P 1'
_symmetry_space_group_name_H-M 'P -1'
_atom_sites_solution_hydrogens geom
_atom_sites_solution_primary direct
_atom_sites_solution_secondary difmap
_audit_creation_method SHELXL-97
_cell_angle_alpha 91.21(2)
_cell_angle_beta 98.51(2)
_cell_angle_gamma 101.85(3)
_cell_formula_units_Z 2
_cell_length_a 12.251(12)
_cell_length_b 12.438(12)
_cell_length_c 13.836(13)
_cell_measurement_temperature 273(2)
_cell_volume 2038(3)
_computing_structure_refinement 'SHELXL-97 (Sheldrick, 1997)'
_diffrn_ambient_temperature 273(2)
_diffrn_measured_fraction_theta_full 0.809
_diffrn_measured_fraction_theta_max 0.809
_diffrn_radiation_monochromator graphite
_diffrn_radiation_source 'fine-focus sealed tube'
_diffrn_radiation_type MoK\a
_diffrn_radiation_wavelength 0.71073
_diffrn_reflns_av_R_equivalents 0.0358
_diffrn_reflns_av_sigmaI/netI 0.0703
_diffrn_reflns_limit_h_max 16
_diffrn_reflns_limit_h_min -16
_diffrn_reflns_limit_k_max 16
_diffrn_reflns_limit_k_min -16
_diffrn_reflns_limit_l_max 18
_diffrn_reflns_limit_l_min -18
_diffrn_reflns_number 15326
_diffrn_reflns_theta_full 28.63
_diffrn_reflns_theta_max 28.63
_diffrn_reflns_theta_min 2.64
_exptl_absorpt_coefficient_mu 1.111
_exptl_absorpt_correction_T_max 0.8691
_exptl_absorpt_correction_T_min 0.6972
_exptl_crystal_density_diffrn 1.536
_exptl_crystal_density_method 'not measured'
_exptl_crystal_F_000 944
_exptl_crystal_size_max 0.35
_exptl_crystal_size_mid 0.25
_exptl_crystal_size_min 0.13
_refine_diff_density_max 0.822
_refine_diff_density_min -0.821
_refine_diff_density_rms 0.091
_refine_ls_extinction_method none
_refine_ls_goodness_of_fit_ref 1.021
_refine_ls_hydrogen_treatment mixed
_refine_ls_matrix_type full
_refine_ls_number_parameters 460
_refine_ls_number_reflns 8466
_refine_ls_number_restraints 0
_refine_ls_restrained_S_all 1.021
_refine_ls_R_factor_all 0.0698
_refine_ls_R_factor_gt 0.0396
_refine_ls_shift/su_max 0.001
_refine_ls_shift/su_mean 0.000
_refine_ls_structure_factor_coef Fsqd
_refine_ls_weighting_details 'calc w=1/[\s^2^(Fo^2^)+(0.0433P)^2^+0.0000P] where P=(Fo^2^+2Fc^2^)/3'
_refine_ls_weighting_scheme calc
_refine_ls_wR_factor_gt 0.0901
_refine_ls_wR_factor_ref 0.1025
_reflns_number_gt 5764
_reflns_number_total 8466
_reflns_threshold_expression >2sigma(I)
_cod_data_source_file ic050551wsi20050409_021713.cif
_cod_data_source_block scjp13m
_cod_database_code 4309433

loop_
_symmetry_equiv_pos_as_xyz
'x, y, z'
'-x, -y, -z'

loop_
_atom_site_label
_atom_site_type_symbol
_atom_site_fract_x
_atom_site_fract_y
_atom_site_fract_z
_atom_site_U_iso_or_equiv
_atom_site_adp_type
_atom_site_occupancy
_atom_site_symmetry_multiplicity
_atom_site_calc_flag
_atom_site_refinement_flags
_atom_site_disorder_assembly
_atom_site_disorder_group
Rh1 Rh 0.25477(3) 0.52663(2) 0.059007(18) 0.03178(10) Uani 1 1 d . . .
Rh2 Rh 0.24888(3) 0.86820(2) 0.559468(18) 0.03375(10) Uani 1 1 d . . .
Cl1 Cl 0.39120(11) 0.41869(9) 0.09619(7) 0.0512(3) Uani 1 1 d . . .
Cl2 Cl 0.11743(10) 0.63339(7) 0.01591(7) 0.0431(3) Uani 1 1 d . . .
Cl3 Cl 0.10900(11) 0.70427(7) 0.51589(7) 0.0477(3) Uani 1 1 d . . .
Cl4 Cl 0.38419(12) 1.03543(8) 0.59592(7) 0.0548(3) Uani 1 1 d . . .
C2 C 0.1870(4) 0.4734(3) 0.1779(2) 0.0340(9) Uani 1 1 d . . .
N1 N 0.3214(3) 0.6447(2) 0.2434(2) 0.0403(9) Uani 1 1 d . . .
N2 N 0.3401(3) 0.6440(2) 0.15409(19) 0.0341(8) Uani 1 1 d . . .
N3 N 0.3655(3) 0.6258(2) -0.03802(19) 0.0369(8) Uani 1 1 d . . .
H4A H 0.4120 0.5860 -0.0588 0.044 Uiso 1 1 calc R . .
H4B H 0.3230 0.6457 -0.0906 0.044 Uiso 1 1 calc R . .
N4 N 0.1578(3) 0.3966(2) -0.0417(2) 0.0417(9) Uani 1 1 d . . .
H5A H 0.1688 0.3319 -0.0187 0.050 Uiso 1 1 calc R . .
H5B H 0.0841 0.3972 -0.0443 0.050 Uiso 1 1 calc R . .
C20 C 0.1785(4) 0.8923(3) 0.6783(2) 0.0375(10) Uani 1 1 d . . .
N5 N 0.3159(3) 0.7823(2) 0.7429(2) 0.0407(8) Uani 1 1 d . . .
N6 N 0.3355(3) 0.7896(2) 0.65447(19) 0.0355(8) Uani 1 1 d . . .
N7 N 0.3655(3) 0.8181(2) 0.4630(2) 0.0397(8) Uani 1 1 d . . .
H9A H 0.3255 0.7793 0.4091 0.048 Uiso 1 1 calc R . .
H9B H 0.4111 0.8779 0.4445 0.048 Uiso 1 1 calc R . .
N8 N 0.1509(3) 0.9524(2) 0.4587(2) 0.0447(9) Uani 1 1 d . . .
H10A H 0.0777 0.9191 0.4542 0.054 Uiso 1 1 calc R . .
H10B H 0.1584 1.0217 0.4829 0.054 Uiso 1 1 calc R . .
C3 C 0.1100(4) 0.3788(3) 0.1958(3) 0.0437(11) Uani 1 1 d . . .
H1 H 0.0774 0.3269 0.1448 0.052 Uiso 1 1 calc R . .
C4 C 0.0812(4) 0.3612(3) 0.2895(3) 0.0509(12) Uani 1 1 d . . .
H2 H 0.0299 0.2979 0.3002 0.061 Uiso 1 1 calc R . .
C5 C 0.1294(4) 0.4386(3) 0.3669(3) 0.0536(13) Uani 1 1 d . . .
H3 H 0.1096 0.4268 0.4288 0.064 Uiso 1 1 calc R . .
C6 C 0.2070(4) 0.5331(3) 0.3518(3) 0.0452(11) Uani 1 1 d . . .
H4 H 0.2386 0.5848 0.4032 0.054 Uiso 1 1 calc R . .
C1 C 0.2372(4) 0.5499(3) 0.2582(2) 0.0347(9) Uani 1 1 d . . .
C7 C 0.4201(4) 0.7312(3) 0.1212(3) 0.0393(10) Uani 1 1 d . . .
C8 C 0.4847(4) 0.8209(3) 0.1817(3) 0.0505(12) Uani 1 1 d . . .
H7 H 0.4765 0.8268 0.2473 0.061 Uiso 1 1 calc R . .
C9 C 0.5621(5) 0.9023(4) 0.1425(3) 0.0672(16) Uani 1 1 d . . .
H8 H 0.6070 0.9603 0.1830 0.081 Uiso 1 1 calc R . .
C10 C 0.5714(5) 0.8961(3) 0.0440(3) 0.0651(16) Uani 1 1 d . . .
H9 H 0.6203 0.9514 0.0181 0.078 Uiso 1 1 calc R . .
C11 C 0.5077(4) 0.8073(3) -0.0163(3) 0.0521(13) Uani 1 1 d . . .
H10 H 0.5156 0.8030 -0.0820 0.062 Uiso 1 1 calc R . .
C12 C 0.4307(4) 0.7232(3) 0.0214(2) 0.0373(9) Uani 1 1 d . . .
C13 C 0.1856(4) 0.4040(3) -0.1406(3) 0.0444(11) Uani 1 1 d . . .
C18 C 0.2742(6) 0.3615(5) -0.1660(3) 0.0831(19) Uani 1 1 d . . .
H13 H 0.3146 0.3243 -0.1208 0.100 Uiso 1 1 calc R . .
C17 C 0.3028(7) 0.3751(7) -0.2604(4) 0.124(3) Uani 1 1 d . . .
H14 H 0.3610 0.3452 -0.2782 0.149 Uiso 1 1 calc R . .
C16 C 0.2445(7) 0.4329(6) -0.3271(4) 0.096(2) Uani 1 1 d . . .
H15 H 0.2657 0.4452 -0.3884 0.115 Uiso 1 1 calc R . .
C15 C 0.1547(7) 0.4720(5) -0.3013(4) 0.087(2) Uani 1 1 d . . .
H16 H 0.1122 0.5064 -0.3473 0.104 Uiso 1 1 calc R . .
C14 C 0.1267(5) 0.4610(4) -0.2077(3) 0.0631(14) Uani 1 1 d . . .
H17 H 0.0688 0.4916 -0.1901 0.076 Uiso 1 1 calc R . .
C21 C 0.0970(4) 0.9491(3) 0.6968(3) 0.0518(12) Uani 1 1 d . . .
H18 H 0.0631 0.9855 0.6465 0.062 Uiso 1 1 calc R . .
C22 C 0.0640(5) 0.9534(4) 0.7900(3) 0.0585(13) Uani 1 1 d . . .
H19 H 0.0081 0.9909 0.8003 0.070 Uiso 1 1 calc R . .
C23 C 0.1159(5) 0.9005(3) 0.8671(3) 0.0550(13) Uani 1 1 d . . .
H20 H 0.0956 0.9045 0.9291 0.066 Uiso 1 1 calc R . .
C24 C 0.1969(4) 0.8427(3) 0.8511(3) 0.0473(12) Uani 1 1 d . . .
H21 H 0.2301 0.8064 0.9017 0.057 Uiso 1 1 calc R . .
C19 C 0.2292(4) 0.8389(3) 0.7579(2) 0.0375(10) Uani 1 1 d . . .
C25 C 0.4183(4) 0.7381(3) 0.6205(3) 0.0399(10) Uani 1 1 d . . .
C26 C 0.4833(5) 0.6766(3) 0.6807(3) 0.0535(12) Uani 1 1 d . . .
H24 H 0.4739 0.6683 0.7458 0.064 Uiso 1 1 calc R . .
C27 C 0.5609(5) 0.6288(4) 0.6422(3) 0.0673(15) Uani 1 1 d . . .
H25 H 0.6048 0.5893 0.6819 0.081 Uiso 1 1 calc R . .
C28 C 0.5739(5) 0.6396(4) 0.5441(3) 0.0657(15) Uani 1 1 d . . .
H26 H 0.6254 0.6061 0.5184 0.079 Uiso 1 1 calc R . .
C29 C 0.5101(4) 0.7001(3) 0.4845(3) 0.0526(13) Uani 1 1 d . . .
H27 H 0.5195 0.7071 0.4193 0.063 Uiso 1 1 calc R . .
C30 C 0.4318(4) 0.7505(3) 0.5220(2) 0.0372(10) Uani 1 1 d . . .
C31 C 0.1812(5) 0.9567(4) 0.3610(3) 0.0527(13) Uani 1 1 d . . .
C36 C 0.1416(6) 0.8663(4) 0.2970(3) 0.0734(18) Uani 1 1 d . . .
H30 H 0.0950 0.8043 0.3162 0.088 Uiso 1 1 calc R . .
C35 C 0.1713(7) 0.8675(6) 0.2029(4) 0.100(3) Uani 1 1 d . . .
H31 H 0.1443 0.8068 0.1591 0.120 Uiso 1 1 calc R . .
C34 C 0.2406(8) 0.9596(9) 0.1765(5) 0.133(3) Uani 1 1 d . . .
H32 H 0.2601 0.9607 0.1140 0.159 Uiso 1 1 calc R . .
C33 C 0.2820(8) 1.0496(8) 0.2392(5) 0.150(4) Uani 1 1 d . . .
H33 H 0.3302 1.1105 0.2201 0.180 Uiso 1 1 calc R . .
C32 C 0.2508(6) 1.0491(5) 0.3335(4) 0.092(2) Uani 1 1 d . . .
H34 H 0.2769 1.1104 0.3766 0.111 Uiso 1 1 calc R . .
O1 O 0.1088(5) 0.1749(3) 0.5376(4) 0.1119(16) Uani 1 1 d . . .

loop_
_atom_site_aniso_label
_atom_site_aniso_U_11
_atom_site_aniso_U_22
_atom_site_aniso_U_33
_atom_site_aniso_U_23
_atom_site_aniso_U_13
_atom_site_aniso_U_12
Rh1 0.0298(2) 0.04078(15) 0.02591(13) 0.00300(10) 0.00503(14) 0.00957(13)
Rh2 0.0374(2) 0.03855(14) 0.02659(13) 0.00773(10) 0.00549(14) 0.01012(14)
Cl1 0.0476(8) 0.0706(6) 0.0456(5) 0.0141(4) 0.0128(6) 0.0311(6)
Cl2 0.0371(7) 0.0488(5) 0.0455(5) 0.0076(4) 0.0046(5) 0.0144(5)
Cl3 0.0492(8) 0.0454(5) 0.0473(5) 0.0032(4) 0.0113(6) 0.0046(5)
Cl4 0.0603(9) 0.0535(5) 0.0434(5) -0.0001(4) 0.0106(6) -0.0061(6)
C2 0.031(2) 0.0397(17) 0.0329(17) 0.0070(13) 0.0069(18) 0.0084(17)
N1 0.045(2) 0.0475(16) 0.0281(14) 0.0035(12) 0.0093(16) 0.0066(16)
N2 0.034(2) 0.0429(15) 0.0270(13) 0.0067(11) 0.0097(15) 0.0086(15)
N3 0.041(2) 0.0446(15) 0.0269(13) 0.0040(11) 0.0042(16) 0.0143(16)
N4 0.037(2) 0.0481(16) 0.0391(16) -0.0002(13) 0.0027(17) 0.0105(16)
C20 0.044(3) 0.0380(17) 0.0318(17) 0.0056(13) 0.007(2) 0.0097(19)
N5 0.043(2) 0.0505(16) 0.0330(15) 0.0113(12) 0.0076(17) 0.0187(17)
N6 0.037(2) 0.0464(15) 0.0263(13) 0.0083(12) 0.0080(16) 0.0131(16)
N7 0.043(2) 0.0440(15) 0.0312(14) 0.0075(12) 0.0052(16) 0.0078(16)
N8 0.055(3) 0.0491(16) 0.0341(15) 0.0082(13) 0.0070(18) 0.0210(18)
C3 0.045(3) 0.050(2) 0.0345(18) -0.0007(15) 0.003(2) 0.007(2)
C4 0.051(3) 0.051(2) 0.048(2) 0.0099(17) 0.012(2) 0.000(2)
C5 0.060(4) 0.068(3) 0.0354(19) 0.0138(18) 0.020(2) 0.010(3)
C6 0.049(3) 0.057(2) 0.0315(18) 0.0010(16) 0.016(2) 0.009(2)
C1 0.033(3) 0.0420(17) 0.0328(17) 0.0056(14) 0.0143(19) 0.0083(18)
C7 0.035(3) 0.0476(19) 0.0361(18) 0.0091(15) 0.010(2) 0.0066(19)
C8 0.052(3) 0.055(2) 0.0383(19) 0.0008(16) 0.006(2) -0.004(2)
C9 0.079(5) 0.058(2) 0.051(2) -0.002(2) 0.010(3) -0.016(3)
C10 0.080(5) 0.054(2) 0.054(3) 0.010(2) 0.016(3) -0.006(3)
C11 0.065(4) 0.052(2) 0.0383(19) 0.0073(17) 0.011(2) 0.008(2)
C12 0.037(3) 0.0456(18) 0.0316(17) 0.0056(14) 0.0061(19) 0.0121(19)
C13 0.044(3) 0.054(2) 0.0345(18) -0.0093(16) 0.002(2) 0.014(2)
C18 0.080(5) 0.144(5) 0.046(3) 0.003(3) 0.010(3) 0.073(4)
C17 0.121(7) 0.223(8) 0.059(4) -0.010(4) 0.023(4) 0.101(7)
C16 0.100(6) 0.156(6) 0.040(3) 0.004(3) 0.016(3) 0.040(5)
C15 0.113(6) 0.114(4) 0.047(3) 0.016(3) 0.016(4) 0.050(4)
C14 0.068(4) 0.094(3) 0.038(2) 0.004(2) 0.010(3) 0.041(3)
C21 0.059(4) 0.063(2) 0.041(2) 0.0122(18) 0.008(2) 0.030(3)
C22 0.065(4) 0.075(3) 0.050(2) 0.006(2) 0.021(3) 0.040(3)
C23 0.065(4) 0.071(3) 0.037(2) 0.0071(18) 0.016(2) 0.026(3)
C24 0.056(3) 0.058(2) 0.0339(18) 0.0140(16) 0.014(2) 0.020(2)
C19 0.038(3) 0.0436(18) 0.0327(17) 0.0064(14) 0.008(2) 0.0096(19)
C25 0.038(3) 0.0484(19) 0.0350(18) 0.0044(15) 0.008(2) 0.010(2)
C26 0.062(4) 0.072(3) 0.038(2) 0.0173(19) 0.011(2) 0.037(3)
C27 0.079(4) 0.091(3) 0.048(2) 0.015(2) 0.011(3) 0.052(3)
C28 0.075(4) 0.082(3) 0.058(3) 0.010(2) 0.023(3) 0.049(3)
C29 0.065(4) 0.061(2) 0.038(2) 0.0088(18) 0.015(2) 0.023(3)
C30 0.041(3) 0.0426(18) 0.0296(16) 0.0039(14) 0.008(2) 0.0110(19)
C31 0.062(4) 0.071(3) 0.0324(19) 0.0124(18) 0.004(2) 0.032(3)
C36 0.110(5) 0.081(3) 0.043(2) 0.004(2) 0.006(3) 0.054(3)
C35 0.138(8) 0.138(5) 0.048(3) -0.009(3) 0.008(4) 0.092(6)
C34 0.110(8) 0.258(11) 0.047(3) 0.016(5) 0.030(4) 0.064(8)
C33 0.129(9) 0.230(9) 0.058(4) 0.037(5) 0.022(5) -0.046(7)
C32 0.089(5) 0.125(5) 0.042(2) 0.013(3) 0.012(3) -0.026(4)
O1 0.107(4) 0.095(3) 0.137(4) 0.009(2) 0.017(3) 0.030(3)

loop_
_atom_type_symbol
_atom_type_description
_atom_type_scat_dispersion_real
_atom_type_scat_dispersion_imag
_atom_type_scat_source
C C 0.0033 0.0016 'International Tables Vol C Tables 4.2.6.8 and 6.1.1.4'
H H 0.0000 0.0000 'International Tables Vol C Tables 4.2.6.8 and 6.1.1.4'
N N 0.0061 0.0033 'International Tables Vol C Tables 4.2.6.8 and 6.1.1.4'
Cl Cl 0.1484 0.1585 'International Tables Vol C Tables 4.2.6.8 and 6.1.1.4'
Rh Rh -1.1178 0.9187 'International Tables Vol C Tables 4.2.6.8 and 6.1.1.4'
O O 0.0106 0.0060 'International Tables Vol C Tables 4.2.6.8 and 6.1.1.4'

loop_
_geom_angle_atom_site_label_1
_geom_angle_atom_site_label_2
_geom_angle_atom_site_label_3
_geom_angle
_geom_angle_site_symmetry_1
_geom_angle_site_symmetry_3
_geom_angle_publ_flag
N2 Rh1 C2 81.32(14) . . ?
N2 Rh1 N4 178.15(13) . . ?
C2 Rh1 N4 96.88(15) . . ?
N2 Rh1 N3 80.48(13) . . ?
C2 Rh1 N3 161.72(12) . . ?
N4 Rh1 N3 101.33(13) . . ?
N2 Rh1 Cl1 91.65(12) . . ?
C2 Rh1 Cl1 89.32(12) . . ?
N4 Rh1 Cl1 88.75(11) . . ?
N3 Rh1 Cl1 89.47(11) . . ?
N2 Rh1 Cl2 89.80(11) . . ?
C2 Rh1 Cl2 92.21(12) . . ?
N4 Rh1 Cl2 89.84(11) . . ?
N3 Rh1 Cl2 89.46(11) . . ?
Cl1 Rh1 Cl2 178.03(4) . . ?
N6 Rh2 C20 80.56(15) . . ?
N6 Rh2 N8 178.36(14) . . ?
C20 Rh2 N8 98.01(16) . . ?
N6 Rh2 N7 80.75(14) . . ?
C20 Rh2 N7 161.16(13) . . ?
N8 Rh2 N7 100.72(13) . . ?
N6 Rh2 Cl4 92.23(11) . . ?
C20 Rh2 Cl4 91.50(12) . . ?
N8 Rh2 Cl4 88.60(12) . . ?
N7 Rh2 Cl4 86.92(10) . . ?
N6 Rh2 Cl3 90.54(11) . . ?
C20 Rh2 Cl3 89.59(12) . . ?
N8 Rh2 Cl3 88.65(12) . . ?
N7 Rh2 Cl3 92.89(10) . . ?
Cl4 Rh2 Cl3 177.15(4) . . ?
C3 C2 C1 118.0(3) . . ?
C3 C2 Rh1 133.6(3) . . ?
C1 C2 Rh1 108.3(3) . . ?
N2 N1 C1 110.6(3) . . ?
N1 N2 C7 120.9(3) . . ?
N1 N2 Rh1 120.4(2) . . ?
C7 N2 Rh1 118.6(2) . . ?
C12 N3 Rh1 106.5(2) . . ?
C13 N4 Rh1 114.1(2) . . ?
C21 C20 C19 117.3(3) . . ?
C21 C20 Rh2 133.9(3) . . ?
C19 C20 Rh2 108.8(3) . . ?
N6 N5 C19 110.6(3) . . ?
N5 N6 C25 121.4(3) . . ?
N5 N6 Rh2 120.8(3) . . ?
C25 N6 Rh2 117.7(2) . . ?
C30 N7 Rh2 106.1(2) . . ?
C31 N8 Rh2 114.7(3) . . ?
C2 C3 C4 120.9(3) . . ?
C5 C4 C3 120.2(4) . . ?
C6 C5 C4 120.3(4) . . ?
C5 C6 C1 119.5(4) . . ?
C6 C1 C2 121.0(3) . . ?
C6 C1 N1 119.7(3) . . ?
C2 C1 N1 119.3(3) . . ?
C8 C7 C12 120.4(4) . . ?
C8 C7 N2 123.9(3) . . ?
C12 C7 N2 115.7(3) . . ?
C7 C8 C9 119.7(4) . . ?
C10 C9 C8 120.3(4) . . ?
C9 C10 C11 120.2(4) . . ?
C10 C11 C12 120.7(4) . . ?
C7 C12 C11 118.7(3) . . ?
C7 C12 N3 118.5(3) . . ?
C11 C12 N3 122.8(3) . . ?
C14 C13 C18 120.0(4) . . ?
C14 C13 N4 118.9(4) . . ?
C18 C13 N4 121.0(4) . . ?
C13 C18 C17 119.7(5) . . ?
C16 C17 C18 120.2(7) . . ?
C15 C16 C17 119.2(6) . . ?
C16 C15 C14 121.1(5) . . ?
C13 C14 C15 119.6(5) . . ?
C20 C21 C22 121.7(4) . . ?
C23 C22 C21 119.7(4) . . ?
C24 C23 C22 120.1(4) . . ?
C23 C24 C19 119.8(4) . . ?
C24 C19 N5 119.4(3) . . ?
C24 C19 C20 121.4(4) . . ?
N5 C19 C20 119.1(3) . . ?
C30 C25 C26 120.5(4) . . ?
C30 C25 N6 116.5(3) . . ?
C26 C25 N6 123.0(3) . . ?
C27 C26 C25 119.5(4) . . ?
C26 C27 C28 120.4(4) . . ?
C29 C28 C27 120.2(5) . . ?
C28 C29 C30 120.5(4) . . ?
C29 C30 C25 118.8(4) . . ?
C29 C30 N7 122.5(3) . . ?
C25 C30 N7 118.7(4) . . ?
C36 C31 C32 120.5(5) . . ?
C36 C31 N8 119.0(4) . . ?
C32 C31 N8 120.5(4) . . ?
C31 C36 C35 120.2(6) . . ?
C34 C35 C36 118.9(6) . . ?
C33 C34 C35 121.9(6) . . ?
C34 C33 C32 119.2(7) . . ?
C31 C32 C33 119.3(6) . . ?

loop_
_geom_bond_atom_site_label_1
_geom_bond_atom_site_label_2
_geom_bond_distance
_geom_bond_site_symmetry_2
_geom_bond_publ_flag
Rh1 N2 1.959(3) . ?
Rh1 C2 2.014(4) . ?
Rh1 N4 2.143(3) . ?
Rh1 N3 2.255(3) . ?
Rh1 Cl1 2.357(2) . ?
Rh1 Cl2 2.3672(19) . ?
Rh2 N6 1.969(3) . ?
Rh2 C20 2.010(4) . ?
Rh2 N8 2.136(3) . ?
Rh2 N7 2.260(4) . ?
Rh2 Cl4 2.371(2) . ?
Rh2 Cl3 2.380(2) . ?
C2 C3 1.401(5) . ?
C2 C1 1.425(5) . ?
N1 N2 1.289(4) . ?
N1 C1 1.439(5) . ?
N2 C7 1.436(5) . ?
N3 C12 1.466(5) . ?
N4 C13 1.458(5) . ?
C20 C21 1.386(6) . ?
C20 C19 1.428(5) . ?
N5 N6 1.283(4) . ?
N5 C19 1.425(5) . ?
N6 C25 1.434(6) . ?
N7 C30 1.464(5) . ?
N8 C31 1.453(5) . ?
C3 C4 1.404(5) . ?
C4 C5 1.399(6) . ?
C5 C6 1.393(6) . ?
C6 C1 1.407(5) . ?
C7 C8 1.405(5) . ?
C7 C12 1.408(5) . ?
C8 C9 1.414(6) . ?
C9 C10 1.387(6) . ?
C10 C11 1.393(6) . ?
C11 C12 1.422(6) . ?
C13 C14 1.387(6) . ?
C13 C18 1.387(7) . ?
C18 C17 1.406(8) . ?
C17 C16 1.386(9) . ?
C16 C15 1.379(9) . ?
C15 C14 1.391(7) . ?
C21 C22 1.409(6) . ?
C22 C23 1.406(6) . ?
C23 C24 1.379(7) . ?
C24 C19 1.405(5) . ?
C25 C30 1.405(5) . ?
C25 C26 1.412(5) . ?
C26 C27 1.382(7) . ?
C27 C28 1.396(6) . ?
C28 C29 1.390(6) . ?
C29 C30 1.401(6) . ?
C31 C36 1.374(6) . ?
C31 C32 1.380(7) . ?
C36 C35 1.402(8) . ?
C35 C34 1.370(11) . ?
C34 C33 1.363(11) . ?
C33 C32 1.413(9) . ?
